data_4131896
loop_
_publ_author_name
'Beldjoudi, Yassine'
'Nascimento, Mitchell A.'
'Cho, Yong Joo'
'Yu, Hyeonghwa'
'Aziz, Hany'
'Tonouchi, Daiki'
'Eguchi, Keitaro'
'Matsushita, Michio M.'
'Awaga, Kunio'
'Osorio-Roman, Igor'
'Constantinides, Christos P.'
'Rawson, Jeremy M.'

_publ_section_title
;
 Multifunctional Dithiadiazolyl Radicals: Fluorescence,
 Electroluminescence, and Photoconducting Behavior in
 Pyren-1'-yl-dithiadiazolyl.
;
_journal_issue 20
_journal_name_full 'Journal of the American Chemical Society'
_journal_page_first 6260
_journal_page_last 6270
_journal_paper_doi 10.1021/jacs.7b12592
_journal_volume 140
_journal_year 2018
_chemical_formula_moiety 'C17 H9 N2 S2'
_chemical_formula_sum 'C17 H9 N2 S2'
_chemical_formula_weight 305.38
_space_group_crystal_system monoclinic
_space_group_IT_number 4
_space_group_name_Hall 'P 2yb'
_space_group_name_H-M_alt 'P 1 21 1'
_atom_sites_solution_hydrogens geom
_atom_sites_solution_primary intrinsic
_atom_sites_solution_secondary difmap
_audit_creation_method SHELXL-2014/7
_cell_angle_alpha 90
_cell_angle_beta 94.7647(13)
_cell_angle_gamma 90
_cell_formula_units_Z 4
_cell_length_a 7.3514(2)
_cell_length_b 8.0601(2)
_cell_length_c 21.3723(5)
_cell_measurement_reflns_used 9881
_cell_measurement_temperature 170(2)
_cell_measurement_theta_max 72.01
_cell_measurement_theta_min 4.15
_cell_volume 1262.00(6)
_computing_cell_refinement 'Bruker SAINT'
_computing_data_collection 'Bruker APEX2'
_computing_data_reduction 'Bruker SAINT'
_computing_molecular_graphics 'Bruker SHELXTL'
_computing_publication_material 'Bruker SHELXTL'
_computing_structure_refinement 'SHELXL-2014 (Sheldrick 2014)'
_computing_structure_solution 'SHELXS-97 (Sheldrick 2008)'
_diffrn_ambient_temperature 170(2)
_diffrn_measured_fraction_theta_full 0.999
_diffrn_measured_fraction_theta_max 0.999
_diffrn_measurement_device_type 'Bruker APEX-II with Photon 100 CCD'
_diffrn_measurement_method 'phi and omegga scans'
_diffrn_radiation_type CuK\a
_diffrn_radiation_wavelength 1.54178
_diffrn_reflns_av_R_equivalents 0.0603
_diffrn_reflns_av_unetI/netI 0.0487
_diffrn_reflns_Laue_measured_fraction_full 0.999
_diffrn_reflns_Laue_measured_fraction_max 0.999
_diffrn_reflns_limit_h_max 8
_diffrn_reflns_limit_h_min -8
_diffrn_reflns_limit_k_max 8
_diffrn_reflns_limit_k_min -9
_diffrn_reflns_limit_l_max 23
_diffrn_reflns_limit_l_min -23
_diffrn_reflns_number 17080
_diffrn_reflns_point_group_measured_fraction_full 0.999
_diffrn_reflns_point_group_measured_fraction_max 0.999
_diffrn_reflns_theta_full 59.991
_diffrn_reflns_theta_max 59.991
_diffrn_reflns_theta_min 4.151
_diffrn_source 'Cu micro-source, IuS'
_exptl_absorpt_coefficient_mu 3.747
_exptl_absorpt_correction_T_max 0.7536
_exptl_absorpt_correction_T_min 0.5904
_exptl_absorpt_correction_type multi-scan
_exptl_absorpt_process_details sadabs
_exptl_crystal_colour brown
_exptl_crystal_density_diffrn 1.607
_exptl_crystal_description plate
_exptl_crystal_F_000 628
_exptl_crystal_size_max 0.263
_exptl_crystal_size_mid 0.186
_exptl_crystal_size_min 0.031
_refine_diff_density_max 0.239
_refine_diff_density_min -0.286
_refine_diff_density_rms 0.065
_refine_ls_abs_structure_details
;
 Refined as an inversion twin.
;
_refine_ls_abs_structure_Flack 0.13(3)
_refine_ls_extinction_method none
_refine_ls_goodness_of_fit_ref 1.074
_refine_ls_hydrogen_treatment constr
_refine_ls_matrix_type full
_refine_ls_number_parameters 380
_refine_ls_number_reflns 3711
_refine_ls_number_restraints 1
_refine_ls_restrained_S_all 1.074
_refine_ls_R_factor_all 0.0429
_refine_ls_R_factor_gt 0.0385
_refine_ls_shift/su_max 0.001
_refine_ls_shift/su_mean 0.000
_refine_ls_structure_factor_coef Fsqd
_refine_ls_weighting_details 'w=1/[\s^2^(Fo^2^)+(0.0546P)^2^+0.6636P] where P=(Fo^2^+2Fc^2^)/3'
_refine_ls_weighting_scheme calc
_refine_ls_wR_factor_gt 0.1041
_refine_ls_wR_factor_ref 0.1068
_reflns_Friedel_coverage 0.847
_reflns_Friedel_fraction_full 0.999
_reflns_Friedel_fraction_max 0.999
_reflns_number_gt 3371
_reflns_number_total 3711
_reflns_threshold_expression 'I > 2\s(I)'
_cod_data_source_file ja7b12592_si_002.cif
_cod_data_source_block cu_YB038_0m_a
_cod_original_sg_symbol_H-M 'P 21'
_cod_database_code 4131896
_shelx_shelxl_version_number 2014/7
_shelx_space_group_comment
;
The symmetry employed for this shelxl refinement is uniquely defined
by the following loop, which should always be used as a source of
symmetry information in preference to the above space-group names.
They are only intended as comments.
;
_shelx_estimated_absorpt_t_min 0.439
_shelx_estimated_absorpt_t_max 0.893
_exptl_absorpt_special_details
;
sadabs 2016/2 Bruker AXS Madison WI, USA
;

loop_
_space_group_symop_operation_xyz
'x, y, z'
'-x, y+1/2, -z'

loop_
_atom_site_label
_atom_site_type_symbol
_atom_site_fract_x
_atom_site_fract_y
_atom_site_fract_z
_atom_site_U_iso_or_equiv
_atom_site_adp_type
_atom_site_occupancy
_atom_site_site_symmetry_order
_atom_site_calc_flag
_atom_site_refinement_flags_posn
_atom_site_refinement_flags_adp
S1 S -0.1574(2) 0.8733(2) 0.51315(6) 0.0342(4) Uani 1 1 d . .
S2 S -0.1167(2) 1.05188(19) 0.58307(6) 0.0317(4) Uani 1 1 d . .
N1 N -0.1392(6) 0.7153(6) 0.5615(2) 0.0279(11) Uani 1 1 d . .
N2 N -0.0850(6) 0.9156(5) 0.6403(2) 0.0272(11) Uani 1 1 d . .
C1 C -0.1049(7) 0.7590(7) 0.6220(2) 0.0222(12) Uani 1 1 d . .
C2 C -0.0801(7) 0.6220(7) 0.6693(2) 0.0200(11) Uani 1 1 d . .
C3 C -0.1178(6) 0.6397(7) 0.7328(2) 0.0190(11) Uani 1 1 d . .
C4 C -0.1908(6) 0.7874(6) 0.7589(2) 0.0211(11) Uani 1 1 d . .
H4 H -0.2218 0.8788 0.7320 0.025 Uiso 1 1 calc R U
C5 C -0.2166(6) 0.7999(7) 0.8207(2) 0.0222(12) Uani 1 1 d . .
H5 H -0.2633 0.9005 0.8361 0.027 Uiso 1 1 calc R U
C6 C -0.1756(6) 0.6658(7) 0.8634(2) 0.0226(12) Uani 1 1 d . .
C7 C -0.1096(7) 0.5153(6) 0.8390(2) 0.0189(11) Uani 1 1 d . .
C8 C -0.0801(7) 0.5024(6) 0.7737(2) 0.0189(11) Uani 1 1 d . .
C9 C -0.0130(6) 0.3513(7) 0.7509(2) 0.0204(11) Uani 1 1 d . .
C10 C 0.0222(7) 0.3406(7) 0.6881(2) 0.0230(12) Uani 1 1 d . .
H10 H 0.0697 0.2406 0.6725 0.028 Uiso 1 1 calc R U
C11 C -0.0112(7) 0.4735(7) 0.6484(2) 0.0237(12) Uani 1 1 d . .
H11 H 0.0136 0.4634 0.6056 0.028 Uiso 1 1 calc R U
C12 C 0.0184(7) 0.2149(7) 0.7936(2) 0.0252(12) Uani 1 1 d . .
H12 H 0.0609 0.1127 0.7782 0.030 Uiso 1 1 calc R U
C13 C -0.0100(7) 0.2266(7) 0.8542(3) 0.0267(12) Uani 1 1 d . .
H13 H 0.0120 0.1332 0.8808 0.032 Uiso 1 1 calc R U
C14 C -0.0731(6) 0.3776(8) 0.8795(2) 0.0237(11) Uani 1 1 d . .
C15 C -0.1004(7) 0.3953(8) 0.9436(2) 0.0268(13) Uani 1 1 d . .
H15 H -0.0762 0.3042 0.9713 0.032 Uiso 1 1 calc R U
C16 C -0.1615(7) 0.5425(8) 0.9667(2) 0.0296(13) Uani 1 1 d . .
H16 H -0.1781 0.5520 1.0101 0.035 Uiso 1 1 calc R U
C17 C -0.1991(7) 0.6769(7) 0.9275(2) 0.0267(13) Uani 1 1 d . .
H17 H -0.2414 0.7776 0.9443 0.032 Uiso 1 1 calc R U
S3 S 0.26539(18) 0.8711(2) 0.50158(6) 0.0320(4) Uani 1 1 d . .
S4 S 0.3195(2) 1.0566(2) 0.56826(6) 0.0345(4) Uani 1 1 d . .
N3 N 0.3055(6) 0.7199(6) 0.5516(2) 0.0278(11) Uani 1 1 d . .
N4 N 0.3691(7) 0.9279(6) 0.6261(2) 0.0322(12) Uani 1 1 d . .
C18 C 0.3560(7) 0.7679(7) 0.6112(3) 0.0253(13) Uani 1 1 d . .
C19 C 0.3994(7) 0.6356(7) 0.6583(2) 0.0235(12) Uani 1 1 d . .
C20 C 0.3763(6) 0.6532(7) 0.7231(2) 0.0202(11) Uani 1 1 d . .
C21 C 0.3081(6) 0.8001(7) 0.7517(2) 0.0223(11) Uani 1 1 d . .
H21 H 0.2767 0.8935 0.7258 0.027 Uiso 1 1 calc R U
C22 C 0.2869(6) 0.8103(7) 0.8136(2) 0.0223(12) Uani 1 1 d . .
H22 H 0.2431 0.9106 0.8302 0.027 Uiso 1 1 calc R U
C23 C 0.3293(6) 0.6729(7) 0.8549(2) 0.0222(12) Uani 1 1 d . .
C24 C 0.3938(7) 0.5246(7) 0.8290(2) 0.0209(12) Uani 1 1 d . .
C25 C 0.4179(7) 0.5144(6) 0.7626(2) 0.0206(12) Uani 1 1 d . .
C26 C 0.4846(6) 0.3640(8) 0.7391(2) 0.0221(11) Uani 1 1 d . .
C27 C 0.5105(7) 0.3556(8) 0.6751(2) 0.0287(13) Uani 1 1 d . .
H27 H 0.5582 0.2571 0.6583 0.034 Uiso 1 1 calc R U
C28 C 0.4678(7) 0.4881(7) 0.6362(3) 0.0267(13) Uani 1 1 d . .
H28 H 0.4856 0.4785 0.5929 0.032 Uiso 1 1 calc R U
C29 C 0.5204(7) 0.2264(7) 0.7808(3) 0.0276(13) Uani 1 1 d . .
H29 H 0.5625 0.1251 0.7645 0.033 Uiso 1 1 calc R U
C30 C 0.4964(7) 0.2361(7) 0.8419(3) 0.0284(13) Uani 1 1 d . .
H30 H 0.5226 0.1423 0.8680 0.034 Uiso 1 1 calc R U
C31 C 0.4320(6) 0.3853(8) 0.8687(2) 0.0240(11) Uani 1 1 d . .
C32 C 0.4062(7) 0.3993(8) 0.9326(3) 0.0291(13) Uani 1 1 d . .
H32 H 0.4315 0.3068 0.9595 0.035 Uiso 1 1 calc R U
C33 C 0.3449(7) 0.5442(8) 0.9573(2) 0.0297(13) Uani 1 1 d . .
H33 H 0.3288 0.5508 1.0009 0.036 Uiso 1 1 calc R U
C34 C 0.3064(7) 0.6811(7) 0.9192(2) 0.0274(13) Uani 1 1 d . .
H34 H 0.2642 0.7808 0.9368 0.033 Uiso 1 1 calc R U

loop_
_atom_site_aniso_label
_atom_site_aniso_U_11
_atom_site_aniso_U_22
_atom_site_aniso_U_33
_atom_site_aniso_U_23
_atom_site_aniso_U_13
_atom_site_aniso_U_12
S1 0.0517(9) 0.0281(8) 0.0218(7) 0.0015(7) -0.0028(6) -0.0073(8)
S2 0.0471(8) 0.0233(8) 0.0245(7) 0.0021(8) 0.0011(6) -0.0010(8)
N1 0.040(3) 0.020(3) 0.024(2) -0.003(2) 0.0020(19) -0.003(2)
N2 0.039(3) 0.019(3) 0.023(2) 0.0016(19) 0.003(2) -0.002(2)
C1 0.020(3) 0.027(3) 0.020(3) 0.002(2) 0.003(2) 0.000(2)
C2 0.016(2) 0.018(3) 0.026(3) -0.002(2) -0.001(2) -0.004(2)
C3 0.014(2) 0.023(3) 0.020(3) 0.000(2) 0.001(2) -0.004(2)
C4 0.019(2) 0.016(3) 0.028(3) 0.002(2) 0.002(2) -0.001(2)
C5 0.020(3) 0.020(3) 0.026(3) -0.005(2) 0.002(2) 0.000(2)
C6 0.018(2) 0.022(3) 0.028(3) -0.003(2) 0.004(2) -0.004(2)
C7 0.014(2) 0.020(3) 0.022(3) -0.002(2) -0.002(2) -0.006(2)
C8 0.010(2) 0.022(3) 0.025(3) -0.003(2) 0.003(2) -0.002(2)
C9 0.010(2) 0.022(3) 0.028(3) 0.000(2) -0.0012(19) -0.001(2)
C10 0.024(3) 0.017(3) 0.028(3) -0.008(2) 0.001(2) 0.000(2)
C11 0.021(3) 0.029(3) 0.022(3) -0.003(2) 0.002(2) -0.002(2)
C12 0.020(3) 0.021(3) 0.034(3) -0.003(2) 0.000(2) 0.004(2)
C13 0.022(3) 0.025(3) 0.031(3) 0.005(2) -0.007(2) 0.001(2)
C14 0.014(2) 0.026(3) 0.030(3) 0.001(3) 0.001(2) -0.004(2)
C15 0.023(3) 0.035(4) 0.021(3) 0.005(3) 0.000(2) -0.001(3)
C16 0.030(3) 0.039(4) 0.020(3) -0.004(3) 0.006(2) -0.004(3)
C17 0.024(3) 0.030(3) 0.027(3) -0.007(3) 0.005(2) -0.002(2)
S3 0.0432(8) 0.0318(8) 0.0215(7) 0.0002(7) 0.0049(6) -0.0057(8)
S4 0.0481(9) 0.0257(8) 0.0289(8) 0.0020(8) -0.0002(6) -0.0088(8)
N3 0.035(3) 0.026(3) 0.023(2) -0.003(2) 0.0021(19) -0.002(2)
N4 0.045(3) 0.025(3) 0.026(3) 0.000(2) -0.001(2) -0.006(2)
C18 0.024(3) 0.029(4) 0.023(3) -0.003(2) 0.003(2) -0.003(2)
C19 0.018(3) 0.024(3) 0.029(3) -0.005(2) 0.002(2) -0.002(2)
C20 0.013(2) 0.023(3) 0.023(3) 0.000(2) -0.003(2) 0.000(2)
C21 0.020(2) 0.020(3) 0.027(3) 0.000(2) 0.000(2) 0.003(2)
C22 0.021(3) 0.020(3) 0.026(3) -0.005(2) -0.002(2) -0.001(2)
C23 0.016(2) 0.023(3) 0.027(3) -0.005(2) 0.000(2) -0.002(2)
C24 0.014(2) 0.025(3) 0.023(3) -0.005(2) -0.005(2) -0.003(2)
C25 0.010(2) 0.018(3) 0.034(3) -0.004(2) 0.003(2) -0.003(2)
C26 0.009(2) 0.026(3) 0.031(3) -0.005(3) 0.0010(19) 0.001(2)
C27 0.024(3) 0.025(3) 0.038(3) -0.006(3) 0.004(2) 0.001(2)
C28 0.017(3) 0.036(4) 0.028(3) -0.007(2) 0.004(2) -0.001(2)
C29 0.017(3) 0.018(3) 0.048(4) -0.002(3) -0.002(2) 0.003(2)
C30 0.025(3) 0.023(3) 0.036(3) 0.002(3) -0.006(2) 0.003(2)
C31 0.015(2) 0.022(3) 0.035(3) 0.000(3) -0.001(2) -0.004(2)
C32 0.023(3) 0.037(4) 0.027(3) 0.006(3) -0.001(2) -0.002(3)
C33 0.031(3) 0.033(4) 0.025(3) -0.001(3) 0.005(2) -0.007(3)
C34 0.022(3) 0.032(4) 0.029(3) -0.009(3) 0.006(2) -0.002(2)

loop_
_atom_type_symbol
_atom_type_description
_atom_type_scat_dispersion_real
_atom_type_scat_dispersion_imag
_atom_type_scat_source
C C 0.0181 0.0091 'International Tables Vol C Tables 4.2.6.8 and 6.1.1.4'
H H 0.0000 0.0000 'International Tables Vol C Tables 4.2.6.8 and 6.1.1.4'
N N 0.0311 0.0180 'International Tables Vol C Tables 4.2.6.8 and 6.1.1.4'
S S 0.3331 0.5567 'International Tables Vol C Tables 4.2.6.8 and 6.1.1.4'

loop_
_geom_angle_atom_site_label_1
_geom_angle_atom_site_label_2
_geom_angle_atom_site_label_3
_geom_angle
N1 S1 S2 94.92(16)
N2 S2 S1 94.31(17)
C1 N1 S1 113.7(4)
C1 N2 S2 114.3(4)
N2 C1 N1 122.7(5)
N2 C1 C2 119.9(5)
N1 C1 C2 117.3(5)
C11 C2 C3 120.1(5)
C11 C2 C1 116.4(4)
C3 C2 C1 123.4(5)
C2 C3 C8 117.9(5)
C2 C3 C4 124.3(5)
C8 C3 C4 117.8(4)
C5 C4 C3 121.8(5)
C5 C4 H4 119.1
C3 C4 H4 119.1
C4 C5 C6 121.8(5)
C4 C5 H5 119.1
C6 C5 H5 119.1
C17 C6 C7 119.2(5)
C17 C6 C5 122.7(5)
C7 C6 C5 118.1(4)
C14 C7 C6 119.8(4)
C14 C7 C8 120.0(4)
C6 C7 C8 120.1(4)
C9 C8 C3 120.9(4)
C9 C8 C7 118.8(4)
C3 C8 C7 120.3(4)
C10 C9 C8 118.9(5)
C10 C9 C12 122.3(5)
C8 C9 C12 118.8(4)
C11 C10 C9 120.6(5)
C11 C10 H10 119.7
C9 C10 H10 119.7
C10 C11 C2 121.6(5)
C10 C11 H11 119.2
C2 C11 H11 119.2
C13 C12 C9 122.3(5)
C13 C12 H12 118.9
C9 C12 H12 118.9
C12 C13 C14 120.8(5)
C12 C13 H13 119.6
C14 C13 H13 119.6
C15 C14 C7 118.6(5)
C15 C14 C13 122.2(5)
C7 C14 C13 119.2(4)
C16 C15 C14 120.9(5)
C16 C15 H15 119.6
C14 C15 H15 119.6
C15 C16 C17 120.9(5)
C15 C16 H16 119.5
C17 C16 H16 119.5
C16 C17 C6 120.5(5)
C16 C17 H17 119.7
C6 C17 H17 119.7
N3 S3 S4 94.28(16)
N4 S4 S3 94.56(19)
C18 N3 S3 115.0(4)
C18 N4 S4 115.4(4)
N4 C18 N3 120.8(5)
N4 C18 C19 121.8(5)
N3 C18 C19 117.4(5)
C28 C19 C20 119.5(5)
C28 C19 C18 116.7(4)
C20 C19 C18 123.7(5)
C19 C20 C25 117.7(5)
C19 C20 C21 124.8(5)
C25 C20 C21 117.4(4)
C22 C21 C20 122.6(5)
C22 C21 H21 118.7
C20 C21 H21 118.7
C21 C22 C23 121.4(5)
C21 C22 H22 119.3
C23 C22 H22 119.3
C34 C23 C24 119.7(5)
C34 C23 C22 122.0(5)
C24 C23 C22 118.2(4)
C23 C24 C31 119.2(4)
C23 C24 C25 120.3(5)
C31 C24 C25 120.5(4)
C26 C25 C20 121.9(5)
C26 C25 C24 118.1(5)
C20 C25 C24 120.1(4)
C27 C26 C25 117.9(5)
C27 C26 C29 122.6(5)
C25 C26 C29 119.6(4)
C28 C27 C26 120.7(5)
C28 C27 H27 119.6
C26 C27 H27 119.6
C27 C28 C19 122.2(5)
C27 C28 H28 118.9
C19 C28 H28 118.9
C30 C29 C26 122.1(5)
C30 C29 H29 119.0
C26 C29 H29 119.0
C29 C30 C31 121.1(6)
C29 C30 H30 119.4
C31 C30 H30 119.4
C32 C31 C24 118.9(5)
C32 C31 C30 122.4(5)
C24 C31 C30 118.7(5)
C33 C32 C31 121.2(5)
C33 C32 H32 119.4
C31 C32 H32 119.4
C32 C33 C34 120.6(5)
C32 C33 H33 119.7
C34 C33 H33 119.7
C33 C34 C23 120.2(5)
C33 C34 H34 119.9
C23 C34 H34 119.9

loop_
_geom_bond_atom_site_label_1
_geom_bond_atom_site_label_2
_geom_bond_distance
S1 N1 1.638(5)
S1 S2 2.078(2)
S2 N2 1.646(5)
N1 C1 1.344(7)
N2 C1 1.326(7)
C1 C2 1.498(7)
C2 C11 1.389(7)
C2 C3 1.415(7)
C3 C8 1.422(7)
C3 C4 1.437(7)
C4 C5 1.353(7)
C4 H4 0.9500
C5 C6 1.431(7)
C5 H5 0.9500
C6 C17 1.398(7)
C6 C7 1.421(7)
C7 C14 1.419(8)
C7 C8 1.434(7)
C8 C9 1.416(7)
C9 C10 1.391(7)
C9 C12 1.435(8)
C10 C11 1.376(7)
C10 H10 0.9500
C11 H11 0.9500
C12 C13 1.331(7)
C12 H12 0.9500
C13 C14 1.425(8)
C13 H13 0.9500
C14 C15 1.409(7)
C15 C16 1.375(9)
C15 H15 0.9500
C16 C17 1.383(8)
C16 H16 0.9500
C17 H17 0.9500
S3 N3 1.631(5)
S3 S4 2.081(2)
S4 N4 1.632(5)
N3 C18 1.353(7)
N4 C18 1.330(7)
C18 C19 1.482(8)
C19 C28 1.388(8)
C19 C20 1.417(7)
C20 C25 1.420(7)
C20 C21 1.442(7)
C21 C22 1.348(7)
C21 H21 0.9500
C22 C23 1.435(7)
C22 H22 0.9500
C23 C34 1.400(7)
C23 C24 1.416(7)
C24 C31 1.422(8)
C24 C25 1.445(7)
C25 C26 1.416(7)
C26 C27 1.400(7)
C26 C29 1.433(8)
C27 C28 1.373(8)
C27 H27 0.9500
C28 H28 0.9500
C29 C30 1.333(8)
C29 H29 0.9500
C30 C31 1.430(8)
C30 H30 0.9500
C31 C32 1.400(7)
C32 C33 1.373(9)
C32 H32 0.9500
C33 C34 1.386(8)
C33 H33 0.9500
C34 H34 0.9500
